data_4130650
loop_
_publ_author_name
'Johnson, Jacob A.'
'Petersen, Brenna M.'
'Kormos, Attila'
'Echeverr\'ia, Elena'
'Chen, Yu-Sheng'
'Zhang, Jian'

_publ_section_title
;
 A New Approach to Non-Coordinating Anions: Lewis Acid Enhancement of
 Porphyrin Metal Centers in a Zwitterionic Metal-Organic Framework.
;
_journal_issue 32
_journal_name_full 'Journal of the American Chemical Society'
_journal_page_first 10293
_journal_page_last 10298
_journal_paper_doi 10.1021/jacs.6b05626
_journal_volume 138
_journal_year 2016
_chemical_formula_moiety 'C23 H19 Cl F3 N O2 S'
_chemical_formula_sum 'C23 H19 Cl F3 N O2 S'
_chemical_formula_weight 465.90
_chemical_name_common 2-(4-chlorophenyl)-4-phenyl-1-((4-(trifluoromethyl)phenyl)sulfonyl)pyrrolidine
_space_group_IT_number 14
_space_group_name_Hall '-P 2ybc'
_space_group_name_H-M_alt 'P 1 21/c 1'
_symmetry_cell_setting monoclinic
_symmetry_space_group_name_H-M 'P 1 21/c 1'
_atom_sites_solution_hydrogens geom
_atom_sites_solution_primary direct
_atom_sites_solution_secondary difmap
_audit_creation_method SHELXL-97
_cell_angle_alpha 90.00
_cell_angle_beta 99.029(3)
_cell_angle_gamma 90.00
_cell_formula_units_Z 4
_cell_length_a 15.6602(17)
_cell_length_b 18.7951(19)
_cell_length_c 7.4123(8)
_cell_measurement_reflns_used 8796
_cell_measurement_temperature 100(2)
_cell_measurement_theta_max 34.781
_cell_measurement_theta_min 4.764
_cell_volume 2154.7(4)
_computing_structure_refinement 'SHELXL-97 (Sheldrick, 1997)'
_computing_structure_solution 'SHELXS-97 (Sheldrick, 1990)'
_diffrn_ambient_temperature 100(2)
_diffrn_measured_fraction_theta_full 0.984
_diffrn_measured_fraction_theta_max 0.984
_diffrn_measurement_device_type 'CCD area detector'
_diffrn_radiation_monochromator graphite
_diffrn_radiation_source 'fine-focus sealed tube'
_diffrn_radiation_type synchrotron
_diffrn_radiation_wavelength 0.41328
_diffrn_reflns_av_R_equivalents 0.0878
_diffrn_reflns_av_sigmaI/netI 0.0629
_diffrn_reflns_limit_h_max 21
_diffrn_reflns_limit_h_min -23
_diffrn_reflns_limit_k_max 26
_diffrn_reflns_limit_k_min -26
_diffrn_reflns_limit_l_max 10
_diffrn_reflns_limit_l_min -10
_diffrn_reflns_number 46246
_diffrn_reflns_theta_full 31.73
_diffrn_reflns_theta_max 31.73
_diffrn_reflns_theta_min 1.32
_exptl_absorpt_coefficient_mu 0.084
_exptl_crystal_colour colorless
_exptl_crystal_density_diffrn 1.436
_exptl_crystal_density_method 'not measured'
_exptl_crystal_description block
_exptl_crystal_F_000 960.0
_exptl_crystal_size_max 0.3
_exptl_crystal_size_mid 0.3
_exptl_crystal_size_min 0.1
_refine_diff_density_max 0.654
_refine_diff_density_min -0.585
_refine_diff_density_rms 0.154
_refine_ls_extinction_coef 0.098(7)
_refine_ls_extinction_expression Fc^*^=kFc[1+0.001xFc^2^\l^3^/sin(2\q)]^-1/4^
_refine_ls_extinction_method SHELXL
_refine_ls_goodness_of_fit_ref 1.142
_refine_ls_hydrogen_treatment mixed
_refine_ls_matrix_type full
_refine_ls_number_parameters 309
_refine_ls_number_reflns 7185
_refine_ls_number_restraints 0
_refine_ls_restrained_S_all 1.142
_refine_ls_R_factor_all 0.0968
_refine_ls_R_factor_gt 0.0613
_refine_ls_shift/su_max 0.001
_refine_ls_shift/su_mean 0.000
_refine_ls_structure_factor_coef Fsqd
_refine_ls_weighting_details 'calc w=1/[\s^2^(Fo^2^)+(0.0969P)^2^+0.0000P] where P=(Fo^2^+2Fc^2^)/3'
_refine_ls_weighting_scheme calc
_refine_ls_wR_factor_gt 0.1572
_refine_ls_wR_factor_ref 0.1814
_reflns_number_gt 4932
_reflns_number_total 7185
_reflns_threshold_expression >2sigma(I)
_cod_data_source_file ja6b05626_si_006.cif
_cod_data_source_block C23_H19_Cl_F3_N_O2_S
_cod_original_sg_symbol_H-M P_21/c
_cod_database_code 4130650

loop_
_symmetry_equiv_pos_as_xyz
'x, y, z'
'-x, y+1/2, -z+1/2'
'-x, -y, -z'
'x, -y-1/2, z-1/2'

loop_
_atom_site_label
_atom_site_type_symbol
_atom_site_fract_x
_atom_site_fract_y
_atom_site_fract_z
_atom_site_U_iso_or_equiv
_atom_site_adp_type
_atom_site_occupancy
_atom_site_symmetry_multiplicity
_atom_site_calc_flag
_atom_site_refinement_flags
_atom_site_disorder_assembly
_atom_site_disorder_group
S1 S 0.64886(3) 0.61416(2) 0.01683(6) 0.02918(14) Uani 1 1 d . B .
Cl1 Cl 0.87398(5) 0.32056(3) -0.35554(10) 0.0619(2) Uani 1 1 d . . .
O2 O 0.66299(9) 0.68460(6) -0.0469(2) 0.0334(3) Uani 1 1 d . . .
F3 F 0.33420(10) 0.59698(8) 0.5268(2) 0.0596(4) Uani 1 1 d . . .
O1 O 0.61949(10) 0.55854(7) -0.1086(2) 0.0380(3) Uani 1 1 d . . .
F2 F 0.43801(10) 0.63551(11) 0.7210(2) 0.0718(5) Uani 1 1 d . . .
F1 F 0.36146(11) 0.70721(8) 0.5425(3) 0.0753(5) Uani 1 1 d . . .
N1 N 0.73962(10) 0.58820(7) 0.1323(2) 0.0299(3) Uani 1 1 d . . .
C16 C 0.84414(13) 0.48733(9) -0.0413(3) 0.0367(4) Uani 1 1 d . B .
H16A H 0.8676 0.5326 -0.0212 0.044 Uiso 1 1 calc R . .
C11 C 0.77958(12) 0.46521(8) 0.0545(3) 0.0299(4) Uani 1 1 d . . .
C22 C 0.56774(12) 0.68665(9) 0.2600(3) 0.0316(4) Uani 1 1 d . B .
H22A H 0.6018 0.7251 0.2372 0.038 Uiso 1 1 calc R . .
C17 C 0.57431(12) 0.62208(9) 0.1715(3) 0.0299(4) Uani 1 1 d . . .
C15 C 0.87401(14) 0.44283(11) -0.1661(3) 0.0401(5) Uani 1 1 d . . .
H15A H 0.9177 0.4577 -0.2291 0.048 Uiso 1 1 calc R B .
C18 C 0.52347(13) 0.56422(9) 0.2058(3) 0.0352(4) Uani 1 1 d . B .
H18A H 0.5284 0.5211 0.1466 0.042 Uiso 1 1 calc R . .
C12 C 0.74504(13) 0.39778(9) 0.0225(3) 0.0358(4) Uani 1 1 d . B .
H12A H 0.7016 0.3825 0.0858 0.043 Uiso 1 1 calc R . .
C4 C 0.74775(13) 0.51235(9) 0.1936(3) 0.0330(4) Uani 1 1 d . B .
H4A H 0.6930 0.4947 0.2245 0.040 Uiso 1 1 calc R A 1
C20 C 0.45914(12) 0.63564(10) 0.4158(3) 0.0329(4) Uani 1 1 d . B .
C10 C 0.95795(16) 0.61331(12) 0.6168(3) 0.0467(5) Uani 1 1 d . B .
H10A H 0.9847 0.5879 0.5336 0.056 Uiso 1 1 calc R . .
C9 C 1.00739(14) 0.64411(12) 0.7659(3) 0.0456(5) Uani 1 1 d . . .
H9A H 1.0672 0.6393 0.7838 0.055 Uiso 1 1 calc R . .
C23 C 0.39849(14) 0.64348(11) 0.5499(3) 0.0404(5) Uani 1 1 d . . .
C14 C 0.83808(14) 0.37597(10) -0.1961(3) 0.0387(4) Uani 1 1 d . B .
C19 C 0.46583(13) 0.57113(10) 0.3277(3) 0.0364(4) Uani 1 1 d . . .
H19A H 0.4316 0.5328 0.3508 0.044 Uiso 1 1 calc R B .
C21 C 0.51028(13) 0.69304(9) 0.3818(3) 0.0334(4) Uani 1 1 d . . .
H21A H 0.5056 0.7360 0.4417 0.040 Uiso 1 1 calc R B .
C8 C 0.96824(16) 0.68187(10) 0.8882(3) 0.0443(5) Uani 1 1 d . B .
H8A H 1.0014 0.7027 0.9895 0.053 Uiso 1 1 calc R . .
C5 C 0.86866(17) 0.61961(10) 0.5889(4) 0.0504(6) Uani 1 1 d . . .
C6 C 0.83093(14) 0.65806(12) 0.7144(4) 0.0505(6) Uani 1 1 d . B .
H6A H 0.7711 0.6629 0.6988 0.061 Uiso 1 1 calc R . .
C13 C 0.77430(14) 0.35259(10) -0.1027(3) 0.0407(5) Uani 1 1 d . . .
H13A H 0.7511 0.3072 -0.1229 0.049 Uiso 1 1 calc R B .
C7 C 0.88062(17) 0.68886(12) 0.8608(4) 0.0494(6) Uani 1 1 d . . .
H7A H 0.8543 0.7151 0.9433 0.059 Uiso 1 1 calc R B .
C2A C 0.79852(19) 0.58946(14) 0.4478(4) 0.0262(8) Uani 0.600(7) 1 d P B 1
H2A H 0.7439 0.5870 0.4965 0.031 Uiso 0.600(7) 1 calc PR B 1
C1A C 0.7879(8) 0.6390(8) 0.2724(13) 0.0273(19) Uani 0.600(7) 1 d P B 1
H1A H 0.7542 0.6812 0.2879 0.033 Uiso 0.600(7) 1 calc PR B 1
H1B H 0.8434 0.6528 0.2409 0.033 Uiso 0.600(7) 1 calc PR B 1
C3A C 0.8194(4) 0.5167(4) 0.3697(10) 0.0280(11) Uani 0.600(7) 1 d P B 1
H3A H 0.8134 0.4784 0.4545 0.034 Uiso 0.600(7) 1 calc PR B 1
H3B H 0.8772 0.5158 0.3381 0.034 Uiso 0.600(7) 1 calc PR B 1
C2B C 0.8440(3) 0.5871(2) 0.3797(7) 0.0309(13) Uani 0.400(7) 1 d P B 2
H2B H 0.8951 0.5802 0.3204 0.037 Uiso 0.400(7) 1 calc PR B 2
C1B C 0.7804(12) 0.6318(11) 0.275(2) 0.030(3) Uani 0.400(7) 1 d P B 2
H1C H 0.7390 0.6487 0.3500 0.036 Uiso 0.400(7) 1 calc PR B 2
H1D H 0.8075 0.6725 0.2270 0.036 Uiso 0.400(7) 1 calc PR B 2
C3B C 0.7921(6) 0.5194(6) 0.3852(17) 0.0328(18) Uani 0.400(7) 1 d P B 2
H3C H 0.8294 0.4790 0.4208 0.039 Uiso 0.400(7) 1 calc PR B 2
H3D H 0.7506 0.5238 0.4691 0.039 Uiso 0.400(7) 1 calc PR B 2

loop_
_atom_site_aniso_label
_atom_site_aniso_U_11
_atom_site_aniso_U_22
_atom_site_aniso_U_33
_atom_site_aniso_U_23
_atom_site_aniso_U_13
_atom_site_aniso_U_12
S1 0.0386(2) 0.0214(2) 0.0268(2) -0.00041(15) 0.00290(17) 0.00158(15)
Cl1 0.0732(4) 0.0521(4) 0.0631(4) -0.0181(3) 0.0193(3) 0.0158(3)
O2 0.0419(7) 0.0245(6) 0.0340(7) 0.0069(5) 0.0066(6) 0.0058(5)
F3 0.0531(8) 0.0693(9) 0.0609(10) -0.0057(8) 0.0232(7) -0.0199(7)
O1 0.0478(8) 0.0336(7) 0.0313(7) -0.0088(5) 0.0022(6) -0.0003(5)
F2 0.0563(9) 0.1261(15) 0.0341(8) -0.0063(9) 0.0105(7) 0.0063(9)
F1 0.0754(10) 0.0528(9) 0.1108(15) 0.0070(9) 0.0548(10) 0.0184(7)
N1 0.0422(8) 0.0167(6) 0.0293(8) 0.0013(5) 0.0005(6) 0.0018(5)
C16 0.0515(11) 0.0217(8) 0.0362(11) 0.0056(7) 0.0046(9) -0.0012(7)
C11 0.0390(9) 0.0198(7) 0.0288(9) 0.0035(6) -0.0006(7) 0.0049(6)
C22 0.0403(9) 0.0218(7) 0.0324(10) -0.0018(6) 0.0050(7) -0.0041(6)
C17 0.0366(9) 0.0236(7) 0.0282(9) -0.0026(6) 0.0010(7) -0.0011(6)
C15 0.0480(11) 0.0354(9) 0.0378(11) 0.0071(8) 0.0092(9) 0.0052(8)
C18 0.0460(10) 0.0240(8) 0.0348(10) -0.0055(7) 0.0040(8) -0.0054(7)
C12 0.0405(10) 0.0242(8) 0.0426(12) -0.0013(7) 0.0066(8) -0.0002(7)
C4 0.0515(11) 0.0172(7) 0.0288(9) 0.0035(6) 0.0017(8) 0.0007(6)
C20 0.0358(9) 0.0305(8) 0.0316(10) -0.0010(7) 0.0024(7) -0.0011(7)
C10 0.0623(14) 0.0419(11) 0.0352(11) -0.0031(9) 0.0052(10) 0.0104(9)
C9 0.0379(10) 0.0466(12) 0.0503(14) 0.0006(10) 0.0007(10) -0.0020(8)
C23 0.0389(10) 0.0418(11) 0.0412(12) -0.0020(9) 0.0084(9) 0.0010(8)
C14 0.0469(11) 0.0321(9) 0.0361(11) -0.0035(8) 0.0031(9) 0.0114(8)
C19 0.0418(10) 0.0286(8) 0.0387(11) -0.0031(7) 0.0065(8) -0.0101(7)
C21 0.0437(10) 0.0246(8) 0.0323(10) -0.0061(7) 0.0068(8) -0.0020(7)
C8 0.0654(14) 0.0306(9) 0.0330(11) -0.0004(8) -0.0047(10) -0.0018(8)
C5 0.0668(14) 0.0217(8) 0.0506(14) 0.0077(8) -0.0284(11) -0.0064(8)
C6 0.0379(11) 0.0409(11) 0.0722(18) 0.0252(11) 0.0071(11) 0.0021(8)
C13 0.0484(11) 0.0237(8) 0.0498(13) -0.0065(8) 0.0063(10) -0.0001(7)
C7 0.0678(15) 0.0424(11) 0.0419(13) 0.0170(10) 0.0206(11) 0.0170(10)
C2A 0.0280(15) 0.0227(12) 0.0280(16) 0.0001(10) 0.0045(12) -0.0018(9)
C1A 0.038(3) 0.018(3) 0.023(3) 0.0053(18) -0.003(2) -0.007(2)
C3A 0.034(3) 0.0204(16) 0.028(2) 0.0018(13) 0.001(2) 0.005(2)
C2B 0.033(2) 0.031(2) 0.029(2) 0.0028(17) 0.0076(19) 0.0018(16)
C1B 0.031(4) 0.009(3) 0.052(7) 0.000(3) 0.011(4) -0.007(3)
C3B 0.040(5) 0.023(2) 0.035(4) 0.004(2) 0.004(4) 0.010(4)

loop_
_atom_type_symbol
_atom_type_description
_atom_type_scat_dispersion_real
_atom_type_scat_dispersion_imag
_atom_type_scat_source
C C 0.0033 0.0016 'International Tables Vol C Tables 4.2.6.8 and 6.1.1.4'
H H 0.0000 0.0000 'International Tables Vol C Tables 4.2.6.8 and 6.1.1.4'
N N 0.0061 0.0033 'International Tables Vol C Tables 4.2.6.8 and 6.1.1.4'
O O 0.0106 0.0060 'International Tables Vol C Tables 4.2.6.8 and 6.1.1.4'
F F 0.0171 0.0103 'International Tables Vol C Tables 4.2.6.8 and 6.1.1.4'
S S 0.1246 0.1234 'International Tables Vol C Tables 4.2.6.8 and 6.1.1.4'
Cl Cl 0.1484 0.1585 'International Tables Vol C Tables 4.2.6.8 and 6.1.1.4'

loop_
_geom_angle_atom_site_label_1
_geom_angle_atom_site_label_2
_geom_angle_atom_site_label_3
_geom_angle
O1 S1 O2 120.82(9)
O1 S1 N1 106.92(8)
O2 S1 N1 106.57(8)
O1 S1 C17 107.84(9)
O2 S1 C17 106.73(8)
N1 S1 C17 107.31(9)
C1B N1 C4 108.6(8)
C1B N1 C1A 5.7(13)
C4 N1 C1A 112.4(5)
C1B N1 S1 118.7(7)
C4 N1 S1 118.35(12)
C1A N1 S1 118.3(5)
C15 C16 C11 120.77(17)
C15 C16 H16A 119.6
C11 C16 H16A 119.6
C12 C11 C16 118.92(18)
C12 C11 C4 119.65(17)
C16 C11 C4 121.42(16)
C21 C22 C17 119.34(17)
C21 C22 H22A 120.3
C17 C22 H22A 120.3
C22 C17 C18 120.52(18)
C22 C17 S1 119.02(14)
C18 C17 S1 120.46(14)
C14 C15 C16 119.1(2)
C14 C15 H15A 120.4
C16 C15 H15A 120.4
C19 C18 C17 119.78(17)
C19 C18 H18A 120.1
C17 C18 H18A 120.1
C11 C12 C13 120.93(19)
C11 C12 H12A 119.5
C13 C12 H12A 119.5
C3B C4 N1 102.1(5)
C3B C4 C11 123.6(4)
N1 C4 C11 112.04(15)
C3B C4 C3A 17.0(3)
N1 C4 C3A 102.5(3)
C11 C4 C3A 109.1(3)
C3B C4 H4A 95.8
N1 C4 H4A 111.0
C11 C4 H4A 111.0
C3A C4 H4A 111.0
C19 C20 C21 120.28(19)
C19 C20 C23 120.30(18)
C21 C20 C23 119.42(17)
C9 C10 C5 120.8(2)
C9 C10 H10A 119.6
C5 C10 H10A 119.6
C8 C9 C10 119.8(2)
C8 C9 H9A 120.1
C10 C9 H9A 120.1
F3 C23 F1 105.77(18)
F3 C23 F2 106.2(2)
F1 C23 F2 106.0(2)
F3 C23 C20 113.63(18)
F1 C23 C20 112.50(18)
F2 C23 C20 112.09(18)
C13 C14 C15 121.34(19)
C13 C14 Cl1 119.38(16)
C15 C14 Cl1 119.28(18)
C18 C19 C20 119.70(17)
C18 C19 H19A 120.2
C20 C19 H19A 120.2
C22 C21 C20 120.39(17)
C22 C21 H21A 119.8
C20 C21 H21A 119.8
C7 C8 C9 119.8(2)
C7 C8 H8A 120.1
C9 C8 H8A 120.1
C6 C5 C10 118.2(2)
C6 C5 C2A 108.8(2)
C10 C5 C2A 132.9(3)
C6 C5 C2B 139.7(3)
C10 C5 C2B 100.9(3)
C2A C5 C2B 34.1(2)
C7 C6 C5 120.5(2)
C7 C6 H6A 119.7
C5 C6 H6A 119.7
C14 C13 C12 118.92(18)
C14 C13 H13A 120.5
C12 C13 H13A 120.5
C6 C7 C8 121.0(2)
C6 C7 H7A 119.5
C8 C7 H7A 119.5
C5 C2A C3A 114.9(3)
C5 C2A C1A 108.7(5)
C3A C2A C1A 102.4(6)
C5 C2A H2A 110.2
C3A C2A H2A 110.2
C1A C2A H2A 110.2
N1 C1A C2A 99.6(8)
N1 C1A H1A 111.8
C2A C1A H1A 111.8
N1 C1A H1B 111.8
C2A C1A H1B 111.8
H1A C1A H1B 109.6
C2A C3A C4 101.0(4)
C2A C3A H3A 111.6
C4 C3A H3A 111.6
C2A C3A H3B 111.6
C4 C3A H3B 111.6
H3A C3A H3B 109.4
C1B C2B C3B 100.2(10)
C1B C2B C5 109.2(8)
C3B C2B C5 109.4(6)
C1B C2B H2B 112.5
C3B C2B H2B 112.5
C5 C2B H2B 112.5
N1 C1B C2B 105.0(13)
N1 C1B H1C 110.7
C2B C1B H1C 110.7
N1 C1B H1D 110.7
C2B C1B H1D 110.7
H1C C1B H1D 108.8
C4 C3B C2B 102.8(8)
C4 C3B H3C 111.2
C2B C3B H3C 111.2
C4 C3B H3D 111.2
C2B C3B H3D 111.2
H3C C3B H3D 109.1

loop_
_geom_bond_atom_site_label_1
_geom_bond_atom_site_label_2
_geom_bond_distance
S1 O1 1.4265(14)
S1 O2 1.4344(13)
S1 N1 1.6153(16)
S1 C17 1.766(2)
Cl1 C14 1.734(2)
F3 C23 1.324(3)
F2 C23 1.329(3)
F1 C23 1.328(3)
N1 C1B 1.41(2)
N1 C4 1.496(2)
N1 C1A 1.522(13)
C16 C15 1.382(3)
C16 C11 1.387(3)
C16 H16A 0.9300
C11 C12 1.384(2)
C11 C4 1.503(3)
C22 C21 1.376(3)
C22 C17 1.391(2)
C22 H22A 0.9300
C17 C18 1.394(2)
C15 C14 1.381(3)
C15 H15A 0.9300
C18 C19 1.380(3)
C18 H18A 0.9300
C12 C13 1.388(3)
C12 H12A 0.9300
C4 C3B 1.485(13)
C4 C3A 1.584(8)
C4 H4A 0.9800
C20 C19 1.389(3)
C20 C21 1.390(3)
C20 C23 1.486(3)
C10 C9 1.374(3)
C10 C5 1.386(4)
C10 H10A 0.9300
C9 C8 1.369(3)
C9 H9A 0.9300
C14 C13 1.374(3)
C19 H19A 0.9300
C21 H21A 0.9300
C8 C7 1.361(4)
C8 H8A 0.9300
C5 C6 1.382(4)
C5 C2A 1.504(3)
C5 C2B 1.656(6)
C6 C7 1.361(4)
C6 H6A 0.9300
C13 H13A 0.9300
C7 H7A 0.9300
C2A C3A 1.540(7)
C2A C1A 1.586(11)
C2A H2A 0.9800
C1A H1A 0.9700
C1A H1B 0.9700
C3A H3A 0.9700
C3A H3B 0.9700
C2B C1B 1.434(18)
C2B C3B 1.514(13)
C2B H2B 0.9800
C1B H1C 0.9700
C1B H1D 0.9700
C3B H3C 0.9700
C3B H3D 0.9700
